data_7716641
loop_
_publ_author_name
'Chaudhri, Nivedita'
'Guberman-Pfeffer, Matthew J'
'Zeller, Matthias'
'Br&#xfc;ckner, Christian'

_publ_section_title
;
 Oxochlorin frameworks confining a &#x3b2;-hydroxyketone moiety.
;
_journal_issue 31
_journal_name_full 'Dalton transactions (Cambridge, England : 2003)'
_journal_page_first 13142
_journal_page_last 13150
_journal_paper_doi 10.1039/d4dt01386g
_journal_volume 53
_journal_year 2024
_chemical_formula_sum 'C36 H46 N4 O3'
_chemical_formula_weight 582.77
_space_group_crystal_system triclinic
_space_group_IT_number 2
_space_group_name_Hall '-P 1'
_space_group_name_H-M_alt 'P -1'
_atom_sites_solution_hydrogens geom
_atom_sites_solution_primary direct
_atom_sites_solution_secondary difmap
_audit_creation_method SHELXL-2019/3
_audit_update_record
;
2024-03-17 deposited with the CCDC.	2024-07-16 downloaded from the CCDC.
;
_cell_angle_alpha 77.175(4)
_cell_angle_beta 74.867(4)
_cell_angle_gamma 87.062(4)
_cell_formula_units_Z 3
_cell_length_a 9.9024(9)
_cell_length_b 14.8290(14)
_cell_length_c 17.1682(17)
_cell_measurement_reflns_used 9760
_cell_measurement_temperature 150(2)
_cell_measurement_theta_max 79.2131
_cell_measurement_theta_min 3.6323
_cell_volume 2372.8(4)
_computing_cell_refinement 'SAINT V8.40A (Bruker, 2019)'
_computing_data_collection 'Apex3 v2019.1-0 (Bruker, 2019)'
_computing_data_reduction 'SAINT V8.40A (Bruker, 2019)'
_computing_structure_refinement
;  
SHELXL-2019/2 (Sheldrick, 2015, 2019), 
SHELXLE Rev1183 (H\"ubschle et al., 2011)
;
_computing_structure_solution 'SHELXS-97 (Sheldrick, 2008)'
_diffrn_ambient_temperature 150(2)
_diffrn_detector_area_resol_mean 7.4074
_diffrn_measured_fraction_theta_full 0.999
_diffrn_measured_fraction_theta_max 0.987
_diffrn_measurement_device_type
;
Bruker AXS D8 Quest diffractometer with PhotonIII_C14 charge-integrating and 
photon counting pixel array detector
;
_diffrn_measurement_method 'omega and phi scans'
_diffrn_radiation_monochromator 'laterally graded multilayer (Goebel) mirror'
_diffrn_radiation_type CuK\a
_diffrn_radiation_wavelength 1.54178
_diffrn_reflns_av_R_equivalents 0.0658
_diffrn_reflns_av_unetI/netI 0.0419
_diffrn_reflns_Laue_measured_fraction_full 0.999
_diffrn_reflns_Laue_measured_fraction_max 0.987
_diffrn_reflns_limit_h_max 12
_diffrn_reflns_limit_h_min -12
_diffrn_reflns_limit_k_max 18
_diffrn_reflns_limit_k_min -18
_diffrn_reflns_limit_l_max 21
_diffrn_reflns_limit_l_min -21
_diffrn_reflns_number 74970
_diffrn_reflns_point_group_measured_fraction_full 0.999
_diffrn_reflns_point_group_measured_fraction_max 0.987
_diffrn_reflns_theta_full 67.679
_diffrn_reflns_theta_max 79.972
_diffrn_reflns_theta_min 2.731
_diffrn_source 'I-mu-S microsource X-ray tube'
_diffrn_source_current '1.0 mA'
_diffrn_source_voltage '50 kV'
_exptl_absorpt_coefficient_mu 0.616
_exptl_absorpt_correction_T_max 0.7543
_exptl_absorpt_correction_T_min 0.5727
_exptl_absorpt_correction_type multi-scan
_exptl_absorpt_process_details
;
 SADABS 2016/2: Krause, L., Herbst-Irmer, R., Sheldrick G.M. & Stalke D.,
 J. Appl. Cryst. 48 (2015) 3-10
;
_exptl_crystal_colour purple
_exptl_crystal_density_diffrn 1.223
_exptl_crystal_description plate
_exptl_crystal_F_000 942
_exptl_crystal_size_max 0.330
_exptl_crystal_size_mid 0.310
_exptl_crystal_size_min 0.060
_refine_diff_density_max 0.351
_refine_diff_density_min -0.221
_refine_diff_density_rms 0.046
_refine_ls_extinction_method none
_refine_ls_goodness_of_fit_ref 1.073
_refine_ls_hydrogen_treatment constr
_refine_ls_matrix_type full
_refine_ls_number_parameters 611
_refine_ls_number_reflns 10228
_refine_ls_number_restraints 0
_refine_ls_restrained_S_all 1.073
_refine_ls_R_factor_all 0.0557
_refine_ls_R_factor_gt 0.0473
_refine_ls_shift/su_max 0.001
_refine_ls_shift/su_mean 0.000
_refine_ls_structure_factor_coef Fsqd
_refine_ls_weighting_details 'w=1/[\s^2^(Fo^2^)+(0.0811P)^2^+0.3594P] where P=(Fo^2^+2Fc^2^)/3'
_refine_ls_weighting_scheme calc
_refine_ls_wR_factor_gt 0.1354
_refine_ls_wR_factor_ref 0.1431
_reflns_Friedel_coverage 0.000
_reflns_number_gt 8454
_reflns_number_total 10228
_reflns_threshold_expression 'I > 2\s(I)'
_cod_data_source_file d4dt01386g2.cif
_cod_data_source_block NC_45_A_0m
_cod_depositor_comments 'Adding full bibliography for 7716640--7716641.cif.'
_cod_database_code 7716641
_shelx_shelxl_version_number 2019/3
_shelx_space_group_comment
;
The symmetry employed for this shelxl refinement is uniquely defined
by the following loop, which should always be used as a source of
symmetry information in preference to the above space-group names.
They are only intended as comments.
;
_shelx_estimated_absorpt_t_min 0.823
_shelx_estimated_absorpt_t_max 0.964

loop_
_space_group_symop_operation_xyz
'x, y, z'
'-x, -y, -z'

loop_
_atom_site_label
_atom_site_type_symbol
_atom_site_fract_x
_atom_site_fract_y
_atom_site_fract_z
_atom_site_U_iso_or_equiv
_atom_site_adp_type
_atom_site_occupancy
_atom_site_site_symmetry_order
_atom_site_calc_flag
_atom_site_refinement_flags_posn
_atom_site_refinement_flags_adp
_atom_site_refinement_flags_occupancy
_atom_site_disorder_assembly
_atom_site_disorder_group
O1A O 0.79084(10) 0.53147(7) 0.37464(6) 0.0338(2) Uani 1 1 d . . . . .
O2A O 0.54324(10) 0.15399(7) -0.04911(6) 0.0352(2) Uani 1 1 d . . . . .
O3A O 0.39739(18) 0.29693(13) -0.02300(11) 0.0281(5) Uani 0.496(2) 1 d . . P A 1
H3AO H 0.431910 0.251610 -0.043112 0.042 Uiso 0.496(2) 1 calc R U P A 1
O4A O 0.93135(18) 0.38364(13) 0.35278(11) 0.0292(5) Uani 0.504(2) 1 d . . P A 2
H4AO H 0.896513 0.428487 0.373532 0.044 Uiso 0.504(2) 1 calc R U P A 2
N1A N 0.66857(10) 0.43588(7) 0.23505(6) 0.0216(2) Uani 1 1 d . . . . .
N2A N 0.49490(10) 0.40912(7) 0.12284(6) 0.0213(2) Uani 1 1 d . . . . .
H2A H 0.564435 0.378334 0.139288 0.026 Uiso 1 1 calc R U . . .
N3A N 0.65863(10) 0.24362(7) 0.09589(6) 0.0218(2) Uani 1 1 d . . . . .
N4A N 0.83135(10) 0.26996(7) 0.20857(6) 0.0217(2) Uani 1 1 d . . . . .
H4A H 0.761668 0.300586 0.192160 0.026 Uiso 1 1 calc R U . . .
C1A C 0.75761(12) 0.43511(8) 0.28445(7) 0.0220(2) Uani 1 1 d . . . . .
C2A C 0.73042(12) 0.51343(8) 0.32593(7) 0.0245(2) Uani 1 1 d . . . . .
C3A C 0.61086(12) 0.56754(8) 0.29764(7) 0.0243(2) Uani 1 1 d . . . . .
C4A C 0.58394(12) 0.50958(8) 0.24049(7) 0.0215(2) Uani 1 1 d . . . . .
C5A C 0.47758(12) 0.53244(8) 0.20036(7) 0.0235(2) Uani 1 1 d . . . . .
H5A H 0.426230 0.586409 0.210375 0.028 Uiso 1 1 calc R U . . .
C6A C 0.43622(12) 0.48702(8) 0.14757(7) 0.0215(2) Uani 1 1 d . . . . .
C7A C 0.32548(12) 0.51425(8) 0.10779(7) 0.0228(2) Uani 1 1 d . . . . .
C8A C 0.32166(12) 0.45293(8) 0.05865(7) 0.0225(2) Uani 1 1 d . . . . .
C9A C 0.42935(11) 0.38603(8) 0.06858(7) 0.0214(2) Uani 1 1 d . . . . .
C10A C 0.46677(12) 0.31043(8) 0.03201(7) 0.0226(2) Uani 1 1 d . . . . .
H10A H 0.416803 0.301883 -0.006145 0.027 Uiso 0.504(2) 1 calc R U P A 2
C11A C 0.57070(12) 0.24568(8) 0.04579(7) 0.0220(2) Uani 1 1 d . . . . .
C12A C 0.59751(12) 0.16814(8) 0.00356(7) 0.0252(2) Uani 1 1 d . . . . .
C13A C 0.70342(13) 0.10702(8) 0.03987(8) 0.0252(2) Uani 1 1 d . . . . .
C14A C 0.74063(12) 0.16797(8) 0.09193(7) 0.0223(2) Uani 1 1 d . . . . .
C15A C 0.84848(12) 0.14636(8) 0.13107(7) 0.0243(2) Uani 1 1 d . . . . .
H15A H 0.901077 0.093046 0.120339 0.029 Uiso 1 1 calc R U . . .
C16A C 0.89011(12) 0.19214(8) 0.18390(7) 0.0222(2) Uani 1 1 d . . . . .
C17A C 0.99998(12) 0.16484(8) 0.22433(7) 0.0233(2) Uani 1 1 d . . . . .
C18A C 1.00389(12) 0.22635(8) 0.27323(7) 0.0225(2) Uani 1 1 d . . . . .
C19A C 0.89697(12) 0.29340(8) 0.26275(7) 0.0212(2) Uani 1 1 d . . . . .
C20A C 0.86111(12) 0.37031(8) 0.29829(7) 0.0228(2) Uani 1 1 d . . . . .
H20A H 0.912277 0.379502 0.335661 0.027 Uiso 0.496(2) 1 calc R U P A 1
C21A C 0.48403(13) 0.56793(9) 0.37219(8) 0.0288(3) Uani 1 1 d . . . . .
H21A H 0.510818 0.601273 0.409928 0.035 Uiso 1 1 calc R U . . .
H21B H 0.407600 0.603029 0.352018 0.035 Uiso 1 1 calc R U . . .
C22A C 0.42836(15) 0.47300(10) 0.42108(8) 0.0357(3) Uani 1 1 d . . . . .
H22A H 0.397708 0.440079 0.385044 0.054 Uiso 1 1 calc R U . . .
H22B H 0.348998 0.479806 0.467352 0.054 Uiso 1 1 calc R U . . .
H22C H 0.502419 0.437808 0.442409 0.054 Uiso 1 1 calc R U . . .
C23A C 0.65595(14) 0.66815(9) 0.25429(8) 0.0323(3) Uani 1 1 d . . . . .
H23A H 0.573154 0.702785 0.241958 0.039 Uiso 1 1 calc R U . . .
H23B H 0.688105 0.697087 0.293061 0.039 Uiso 1 1 calc R U . . .
C24A C 0.77098(15) 0.67820(10) 0.17478(9) 0.0374(3) Uani 1 1 d . . . . .
H24A H 0.736660 0.656402 0.133520 0.056 Uiso 1 1 calc R U . . .
H24B H 0.851800 0.641324 0.185455 0.056 Uiso 1 1 calc R U . . .
H24C H 0.798824 0.743378 0.153975 0.056 Uiso 1 1 calc R U . . .
C25A C 0.23050(13) 0.59380(9) 0.12324(8) 0.0278(3) Uani 1 1 d . . . . .
H25A H 0.184577 0.613062 0.077441 0.033 Uiso 1 1 calc R U . . .
H25B H 0.286707 0.646774 0.123990 0.033 Uiso 1 1 calc R U . . .
C26A C 0.11828(14) 0.56913(10) 0.20514(9) 0.0375(3) Uani 1 1 d . . . . .
H26A H 0.063767 0.624339 0.215208 0.056 Uiso 1 1 calc R U . . .
H26B H 0.163147 0.546000 0.250227 0.056 Uiso 1 1 calc R U . . .
H26C H 0.056078 0.521246 0.202406 0.056 Uiso 1 1 calc R U . . .
C27A C 0.22355(12) 0.45463(9) 0.00495(7) 0.0265(3) Uani 1 1 d . . . . .
H27A H 0.275552 0.437121 -0.047095 0.032 Uiso 1 1 calc R U . . .
H27B H 0.189355 0.518528 -0.009403 0.032 Uiso 1 1 calc R U . . .
C28A C 0.09796(14) 0.38964(11) 0.04578(10) 0.0397(3) Uani 1 1 d . . . . .
H28A H 0.040409 0.391580 0.006870 0.060 Uiso 1 1 calc R U . . .
H28B H 0.042023 0.409263 0.095251 0.060 Uiso 1 1 calc R U . . .
H28C H 0.130900 0.326405 0.061402 0.060 Uiso 1 1 calc R U . . .
C29A C 0.82626(14) 0.08294(9) -0.02775(8) 0.0317(3) Uani 1 1 d . . . . .
H29A H 0.891542 0.042458 -0.001112 0.038 Uiso 1 1 calc R U . . .
H29B H 0.789938 0.047469 -0.060560 0.038 Uiso 1 1 calc R U . . .
C30A C 0.90690(15) 0.16665(11) -0.08597(9) 0.0403(3) Uani 1 1 d . . . . .
H30A H 0.984534 0.146008 -0.126524 0.061 Uiso 1 1 calc R U . . .
H30B H 0.943864 0.202133 -0.054175 0.061 Uiso 1 1 calc R U . . .
H30C H 0.844292 0.205749 -0.114734 0.061 Uiso 1 1 calc R U . . .
C31A C 0.61755(14) 0.01999(9) 0.09470(9) 0.0335(3) Uani 1 1 d . . . . .
H31A H 0.548041 0.039233 0.140918 0.040 Uiso 1 1 calc R U . . .
H31B H 0.565055 -0.003057 0.061170 0.040 Uiso 1 1 calc R U . . .
C32A C 0.70122(17) -0.05949(10) 0.13066(11) 0.0450(4) Uani 1 1 d . . . . .
H32A H 0.766944 -0.081931 0.085664 0.068 Uiso 1 1 calc R U . . .
H32B H 0.637486 -0.109772 0.164971 0.068 Uiso 1 1 calc R U . . .
H32C H 0.753280 -0.038123 0.164562 0.068 Uiso 1 1 calc R U . . .
C33A C 1.09519(13) 0.08458(8) 0.21180(8) 0.0273(3) Uani 1 1 d . . . . .
H33A H 1.043264 0.035530 0.200742 0.033 Uiso 1 1 calc R U . . .
H33B H 1.124412 0.058962 0.263208 0.033 Uiso 1 1 calc R U . . .
C34A C 1.22504(15) 0.11127(11) 0.14049(11) 0.0447(4) Uani 1 1 d . . . . .
H34A H 1.196878 0.134889 0.089091 0.067 Uiso 1 1 calc R U . . .
H34B H 1.284192 0.056800 0.135130 0.067 Uiso 1 1 calc R U . . .
H34C H 1.277535 0.159292 0.151406 0.067 Uiso 1 1 calc R U . . .
C35A C 1.10152(12) 0.22368(9) 0.32746(7) 0.0269(3) Uani 1 1 d . . . . .
H35A H 1.136078 0.159740 0.340847 0.032 Uiso 1 1 calc R U . . .
H35B H 1.048631 0.239789 0.379959 0.032 Uiso 1 1 calc R U . . .
C36A C 1.22700(15) 0.28912(11) 0.28876(9) 0.0401(3) Uani 1 1 d . . . . .
H36A H 1.283149 0.271562 0.238333 0.060 Uiso 1 1 calc R U . . .
H36B H 1.284373 0.285121 0.328060 0.060 Uiso 1 1 calc R U . . .
H36C H 1.193984 0.352672 0.275063 0.060 Uiso 1 1 calc R U . . .
O1B O 1.08131(10) 0.21485(7) 0.70533(6) 0.0371(2) Uani 1 1 d . . . . .
O2B O 0.75669(19) -0.07499(14) 0.31264(11) 0.0317(4) Uani 0.5 1 d . . P B 1
H2BO H 0.795114 -0.121802 0.296593 0.048 Uiso 0.5 1 calc R U P B 1
N1B N 0.98784(10) 0.10276(7) 0.56615(6) 0.0239(2) Uani 1 1 d . . . . .
N2B N 0.83384(10) 0.05911(7) 0.44924(6) 0.0231(2) Uani 1 1 d . . . . .
H2B H 0.902770 0.032286 0.469139 0.028 Uiso 1 1 calc R U . . .
C1B C 1.06924(12) 0.10976(9) 0.61770(7) 0.0247(2) Uani 1 1 d . . . . .
C2B C 1.02888(13) 0.18992(9) 0.65623(8) 0.0286(3) Uani 1 1 d . . . . .
C3B C 0.90693(13) 0.23543(9) 0.62419(8) 0.0277(3) Uani 1 1 d . . . . .
C4B C 0.89561(12) 0.17303(8) 0.56652(7) 0.0246(2) Uani 1 1 d . . . . .
C5B C 0.79616(12) 0.18874(8) 0.52109(8) 0.0263(3) Uani 1 1 d . . . . .
H5B H 0.739441 0.241663 0.527126 0.032 Uiso 1 1 calc R U . . .
C6B C 0.76770(12) 0.13782(8) 0.46782(7) 0.0240(2) Uani 1 1 d . . . . .
C7B C 0.66271(12) 0.15792(9) 0.42289(7) 0.0265(3) Uani 1 1 d . . . . .
C8B C 0.66784(12) 0.09071(9) 0.37793(7) 0.0254(3) Uani 1 1 d . . . . .
C9B C 0.77685(12) 0.02790(8) 0.39482(7) 0.0234(2) Uani 1 1 d . . . . .
C10B C 0.82262(12) -0.05100(9) 0.36417(7) 0.0253(2) Uani 1 1 d . . . . .
H10B H 0.775595 -0.066456 0.327191 0.030 Uiso 0.5 1 calc R U P B 2
C11B C 0.77440(14) 0.22986(9) 0.69697(8) 0.0324(3) Uani 1 1 d . . . . .
H11A H 0.790054 0.268539 0.734019 0.039 Uiso 1 1 calc R U . . .
H11B H 0.695273 0.256910 0.674535 0.039 Uiso 1 1 calc R U . . .
C12B C 0.73258(15) 0.13352(10) 0.74795(9) 0.0365(3) Uani 1 1 d . . . . .
H12A H 0.714889 0.094605 0.712342 0.055 Uiso 1 1 calc R U . . .
H12B H 0.647500 0.136863 0.791818 0.055 Uiso 1 1 calc R U . . .
H12C H 0.808285 0.106777 0.772674 0.055 Uiso 1 1 calc R U . . .
C13B C 0.93817(15) 0.33778(9) 0.58075(9) 0.0344(3) Uani 1 1 d . . . . .
H13A H 0.859051 0.362689 0.557373 0.041 Uiso 1 1 calc R U . . .
H13B H 0.943201 0.372913 0.622688 0.041 Uiso 1 1 calc R U . . .
C14B C 1.07240(16) 0.35460(11) 0.51211(9) 0.0401(3) Uani 1 1 d . . . . .
H14A H 1.070006 0.318841 0.470844 0.060 Uiso 1 1 calc R U . . .
H14B H 1.152500 0.335225 0.535269 0.060 Uiso 1 1 calc R U . . .
H14C H 1.081354 0.420580 0.485892 0.060 Uiso 1 1 calc R U . . .
C15B C 0.56405(13) 0.23771(9) 0.42793(9) 0.0332(3) Uani 1 1 d . . . . .
H15B H 0.528942 0.252447 0.377612 0.040 Uiso 1 1 calc R U . . .
H15C H 0.615806 0.292571 0.429087 0.040 Uiso 1 1 calc R U . . .
C16B C 0.43949(16) 0.21884(11) 0.50386(11) 0.0492(4) Uani 1 1 d . . . . .
H16A H 0.379986 0.273697 0.504371 0.074 Uiso 1 1 calc R U . . .
H16B H 0.473315 0.204405 0.554002 0.074 Uiso 1 1 calc R U . . .
H16C H 0.385235 0.166293 0.501936 0.074 Uiso 1 1 calc R U . . .
C17B C 0.57614(13) 0.08513(10) 0.32203(8) 0.0318(3) Uani 1 1 d . . . . .
H17A H 0.627799 0.053374 0.278250 0.038 Uiso 1 1 calc R U . . .
H17B H 0.555714 0.148645 0.294865 0.038 Uiso 1 1 calc R U . . .
C18B C 0.43907(17) 0.03439(14) 0.36633(11) 0.0530(4) Uani 1 1 d . . . . .
H18A H 0.382680 0.035577 0.326936 0.080 Uiso 1 1 calc R U . . .
H18B H 0.387847 0.064669 0.410477 0.080 Uiso 1 1 calc R U . . .
H18C H 0.458084 -0.029885 0.390213 0.080 Uiso 1 1 calc R U . . .

loop_
_atom_site_aniso_label
_atom_site_aniso_U_11
_atom_site_aniso_U_22
_atom_site_aniso_U_33
_atom_site_aniso_U_23
_atom_site_aniso_U_13
_atom_site_aniso_U_12
O1A 0.0332(5) 0.0394(5) 0.0363(5) -0.0167(4) -0.0154(4) 0.0057(4)
O2A 0.0346(5) 0.0403(5) 0.0395(5) -0.0183(4) -0.0182(4) 0.0071(4)
O3A 0.0257(9) 0.0325(10) 0.0311(9) -0.0098(7) -0.0146(7) 0.0066(7)
O4A 0.0278(9) 0.0339(10) 0.0314(9) -0.0113(7) -0.0150(7) 0.0071(7)
N1A 0.0183(5) 0.0231(5) 0.0219(5) -0.0034(4) -0.0042(4) 0.0014(4)
N2A 0.0173(4) 0.0225(5) 0.0236(5) -0.0035(4) -0.0065(4) 0.0037(4)
N3A 0.0184(5) 0.0228(5) 0.0231(5) -0.0036(4) -0.0047(4) 0.0010(4)
N4A 0.0176(5) 0.0226(5) 0.0246(5) -0.0034(4) -0.0066(4) 0.0034(4)
C1A 0.0187(5) 0.0240(6) 0.0221(5) -0.0041(4) -0.0041(4) 0.0010(4)
C2A 0.0218(6) 0.0265(6) 0.0243(6) -0.0055(5) -0.0044(4) 0.0007(5)
C3A 0.0239(6) 0.0230(6) 0.0264(6) -0.0066(5) -0.0070(5) 0.0032(4)
C4A 0.0192(5) 0.0213(5) 0.0221(5) -0.0040(4) -0.0026(4) 0.0006(4)
C5A 0.0203(5) 0.0225(5) 0.0259(6) -0.0038(4) -0.0045(4) 0.0035(4)
C6A 0.0175(5) 0.0220(5) 0.0223(5) -0.0009(4) -0.0038(4) 0.0013(4)
C7A 0.0182(5) 0.0230(6) 0.0242(5) -0.0005(4) -0.0046(4) 0.0024(4)
C8A 0.0167(5) 0.0251(6) 0.0221(5) 0.0004(4) -0.0037(4) 0.0017(4)
C9A 0.0166(5) 0.0243(6) 0.0210(5) -0.0009(4) -0.0044(4) 0.0013(4)
C10A 0.0183(5) 0.0267(6) 0.0214(5) -0.0025(4) -0.0051(4) 0.0000(4)
C11A 0.0180(5) 0.0244(6) 0.0223(5) -0.0039(4) -0.0039(4) 0.0002(4)
C12A 0.0219(6) 0.0265(6) 0.0277(6) -0.0076(5) -0.0058(5) 0.0013(5)
C13A 0.0235(6) 0.0244(6) 0.0299(6) -0.0086(5) -0.0089(5) 0.0037(4)
C14A 0.0197(5) 0.0213(5) 0.0239(5) -0.0035(4) -0.0036(4) 0.0004(4)
C15A 0.0200(5) 0.0229(6) 0.0293(6) -0.0057(5) -0.0054(5) 0.0029(4)
C16A 0.0165(5) 0.0219(5) 0.0253(5) -0.0022(4) -0.0033(4) 0.0016(4)
C17A 0.0164(5) 0.0232(6) 0.0272(6) -0.0008(4) -0.0039(4) 0.0011(4)
C18A 0.0157(5) 0.0248(6) 0.0233(5) 0.0008(4) -0.0037(4) 0.0011(4)
C19A 0.0164(5) 0.0234(6) 0.0215(5) -0.0013(4) -0.0038(4) 0.0009(4)
C20A 0.0183(5) 0.0271(6) 0.0217(5) -0.0025(4) -0.0054(4) 0.0003(4)
C21A 0.0285(6) 0.0294(6) 0.0282(6) -0.0089(5) -0.0055(5) 0.0079(5)
C22A 0.0339(7) 0.0381(7) 0.0298(7) -0.0063(6) 0.0004(5) -0.0005(6)
C23A 0.0357(7) 0.0244(6) 0.0369(7) -0.0057(5) -0.0100(6) -0.0014(5)
C24A 0.0350(7) 0.0331(7) 0.0402(7) -0.0019(6) -0.0068(6) -0.0055(6)
C25A 0.0247(6) 0.0252(6) 0.0328(6) -0.0045(5) -0.0089(5) 0.0061(5)
C26A 0.0266(7) 0.0356(7) 0.0455(8) -0.0109(6) -0.0003(6) 0.0043(5)
C27A 0.0212(6) 0.0306(6) 0.0274(6) -0.0030(5) -0.0093(5) 0.0050(5)
C28A 0.0253(7) 0.0483(8) 0.0439(8) -0.0002(6) -0.0131(6) -0.0053(6)
C29A 0.0304(7) 0.0329(7) 0.0347(7) -0.0145(5) -0.0093(5) 0.0109(5)
C30A 0.0317(7) 0.0488(9) 0.0358(7) -0.0120(6) 0.0012(6) 0.0033(6)
C31A 0.0316(7) 0.0273(6) 0.0428(7) -0.0069(5) -0.0117(6) -0.0016(5)
C32A 0.0468(9) 0.0285(7) 0.0560(9) 0.0022(6) -0.0159(7) -0.0014(6)
C33A 0.0227(6) 0.0246(6) 0.0338(6) -0.0043(5) -0.0083(5) 0.0050(5)
C34A 0.0296(7) 0.0344(7) 0.0605(10) -0.0134(7) 0.0072(7) 0.0028(6)
C35A 0.0209(6) 0.0321(6) 0.0270(6) -0.0028(5) -0.0090(5) 0.0039(5)
C36A 0.0268(7) 0.0504(9) 0.0428(8) -0.0039(7) -0.0123(6) -0.0079(6)
O1B 0.0362(5) 0.0433(6) 0.0381(5) -0.0190(4) -0.0115(4) 0.0003(4)
O2B 0.0299(9) 0.0386(10) 0.0319(9) -0.0110(8) -0.0147(8) 0.0033(8)
N1B 0.0186(5) 0.0262(5) 0.0254(5) -0.0052(4) -0.0033(4) 0.0011(4)
N2B 0.0171(5) 0.0264(5) 0.0251(5) -0.0033(4) -0.0063(4) 0.0028(4)
C1B 0.0209(6) 0.0283(6) 0.0236(5) -0.0060(5) -0.0028(4) -0.0014(5)
C2B 0.0255(6) 0.0298(6) 0.0286(6) -0.0072(5) -0.0027(5) -0.0017(5)
C3B 0.0274(6) 0.0254(6) 0.0295(6) -0.0086(5) -0.0040(5) 0.0030(5)
C4B 0.0214(6) 0.0226(6) 0.0267(6) -0.0042(4) -0.0019(4) 0.0010(4)
C5B 0.0209(6) 0.0243(6) 0.0300(6) -0.0037(5) -0.0024(5) 0.0029(4)
C6B 0.0171(5) 0.0246(6) 0.0254(6) 0.0004(4) -0.0021(4) 0.0013(4)
C7B 0.0182(5) 0.0270(6) 0.0277(6) 0.0035(5) -0.0026(4) 0.0004(5)
C8B 0.0169(5) 0.0295(6) 0.0252(6) 0.0027(5) -0.0045(4) -0.0002(4)
C9B 0.0174(5) 0.0271(6) 0.0225(5) -0.0001(4) -0.0039(4) -0.0010(4)
C10B 0.0203(6) 0.0321(6) 0.0223(5) -0.0035(5) -0.0050(4) -0.0013(5)
C11B 0.0320(7) 0.0288(6) 0.0332(7) -0.0086(5) -0.0025(5) 0.0073(5)
C12B 0.0341(7) 0.0354(7) 0.0345(7) -0.0068(6) -0.0002(6) 0.0018(6)
C13B 0.0354(7) 0.0271(6) 0.0382(7) -0.0077(5) -0.0045(6) 0.0012(5)
C14B 0.0397(8) 0.0397(8) 0.0380(7) -0.0095(6) -0.0023(6) -0.0078(6)
C15B 0.0231(6) 0.0294(6) 0.0407(7) 0.0021(5) -0.0063(5) 0.0054(5)
C16B 0.0287(7) 0.0362(8) 0.0659(11) -0.0020(7) 0.0079(7) 0.0078(6)
C17B 0.0251(6) 0.0377(7) 0.0313(6) 0.0008(5) -0.0120(5) 0.0014(5)
C18B 0.0368(8) 0.0671(11) 0.0550(10) -0.0002(8) -0.0186(7) -0.0195(8)

loop_
_atom_type_symbol
_atom_type_description
_atom_type_scat_dispersion_real
_atom_type_scat_dispersion_imag
_atom_type_scat_source
C C 0.0181 0.0091 'International Tables Vol C Tables 4.2.6.8 and 6.1.1.4'
H H 0.0000 0.0000 'International Tables Vol C Tables 4.2.6.8 and 6.1.1.4'
N N 0.0311 0.0180 'International Tables Vol C Tables 4.2.6.8 and 6.1.1.4'
O O 0.0492 0.0322 'International Tables Vol C Tables 4.2.6.8 and 6.1.1.4'

loop_
_geom_angle_atom_site_label_1
_geom_angle_atom_site_label_2
_geom_angle_atom_site_label_3
_geom_angle
_geom_angle_site_symmetry_1
_geom_angle_site_symmetry_3
_geom_angle_publ_flag
C10A O3A H3AO 109.5 . . ?
C20A O4A H4AO 109.5 . . ?
C4A N1A C1A 108.32(10) . . ?
C6A N2A C9A 110.04(9) . . ?
C6A N2A H2A 125.0 . . ?
C9A N2A H2A 125.0 . . ?
C14A N3A C11A 108.37(10) . . ?
C16A N4A C19A 110.12(9) . . ?
C16A N4A H4A 124.9 . . ?
C19A N4A H4A 124.9 . . ?
N1A C1A C20A 127.68(11) . . ?
N1A C1A C2A 111.12(10) . . ?
C20A C1A C2A 121.19(11) . . ?
O1A C2A C1A 127.05(11) . . ?
O1A C2A C3A 126.35(11) . . ?
C1A C2A C3A 106.60(10) . . ?
C4A C3A C2A 99.94(9) . . ?
C4A C3A C21A 112.15(10) . . ?
C2A C3A C21A 110.18(10) . . ?
C4A C3A C23A 114.09(10) . . ?
C2A C3A C23A 110.92(10) . . ?
C21A C3A C23A 109.25(10) . . ?
N1A C4A C5A 125.17(11) . . ?
N1A C4A C3A 114.02(10) . . ?
C5A C4A C3A 120.80(10) . . ?
C6A C5A C4A 128.83(11) . . ?
C6A C5A H5A 115.6 . . ?
C4A C5A H5A 115.6 . . ?
N2A C6A C5A 126.51(10) . . ?
N2A C6A C7A 107.25(10) . . ?
C5A C6A C7A 126.23(11) . . ?
C8A C7A C6A 108.02(10) . . ?
C8A C7A C25A 128.65(11) . . ?
C6A C7A C25A 123.27(11) . . ?
C7A C8A C9A 107.18(10) . . ?
C7A C8A C27A 126.89(11) . . ?
C9A C8A C27A 125.93(11) . . ?
N2A C9A C10A 123.50(10) . . ?
N2A C9A C8A 107.51(10) . . ?
C10A C9A C8A 129.00(11) . . ?
O3A C10A C9A 117.87(12) . . ?
O3A C10A C11A 115.58(12) . . ?
C9A C10A C11A 126.55(11) . . ?
C9A C10A H10A 116.7 . . ?
C11A C10A H10A 116.7 . . ?
N3A C11A C10A 128.13(11) . . ?
N3A C11A C12A 111.25(10) . . ?
C10A C11A C12A 120.62(10) . . ?
O2A C12A C11A 127.17(11) . . ?
O2A C12A C13A 126.50(11) . . ?
C11A C12A C13A 106.31(10) . . ?
C12A C13A C14A 100.12(9) . . ?
C12A C13A C29A 111.77(10) . . ?
C14A C13A C29A 115.18(10) . . ?
C12A C13A C31A 104.35(10) . . ?
C14A C13A C31A 111.70(10) . . ?
C29A C13A C31A 112.52(10) . . ?
N3A C14A C15A 124.47(11) . . ?
N3A C14A C13A 113.22(10) . . ?
C15A C14A C13A 122.32(11) . . ?
C14A C15A C16A 129.02(11) . . ?
C14A C15A H15A 115.5 . . ?
C16A C15A H15A 115.5 . . ?
N4A C16A C15A 126.50(10) . . ?
N4A C16A C17A 107.07(10) . . ?
C15A C16A C17A 126.41(11) . . ?
C18A C17A C16A 108.18(10) . . ?
C18A C17A C33A 127.23(11) . . ?
C16A C17A C33A 124.56(11) . . ?
C17A C18A C19A 107.16(10) . . ?
C17A C18A C35A 126.51(11) . . ?
C19A C18A C35A 126.34(11) . . ?
N4A C19A C20A 123.65(10) . . ?
N4A C19A C18A 107.47(10) . . ?
C20A C19A C18A 128.88(11) . . ?
O4A C20A C19A 117.50(12) . . ?
O4A C20A C1A 115.85(13) . . ?
C19A C20A C1A 126.64(11) . . ?
C19A C20A H20A 116.7 . . ?
C1A C20A H20A 116.7 . . ?
C22A C21A C3A 115.04(10) . . ?
C22A C21A H21A 108.5 . . ?
C3A C21A H21A 108.5 . . ?
C22A C21A H21B 108.5 . . ?
C3A C21A H21B 108.5 . . ?
H21A C21A H21B 107.5 . . ?
C21A C22A H22A 109.5 . . ?
C21A C22A H22B 109.5 . . ?
H22A C22A H22B 109.5 . . ?
C21A C22A H22C 109.5 . . ?
H22A C22A H22C 109.5 . . ?
H22B C22A H22C 109.5 . . ?
C24A C23A C3A 114.78(11) . . ?
C24A C23A H23A 108.6 . . ?
C3A C23A H23A 108.6 . . ?
C24A C23A H23B 108.6 . . ?
C3A C23A H23B 108.6 . . ?
H23A C23A H23B 107.5 . . ?
C23A C24A H24A 109.5 . . ?
C23A C24A H24B 109.5 . . ?
H24A C24A H24B 109.5 . . ?
C23A C24A H24C 109.5 . . ?
H24A C24A H24C 109.5 . . ?
H24B C24A H24C 109.5 . . ?
C7A C25A C26A 112.07(10) . . ?
C7A C25A H25A 109.2 . . ?
C26A C25A H25A 109.2 . . ?
C7A C25A H25B 109.2 . . ?
C26A C25A H25B 109.2 . . ?
H25A C25A H25B 107.9 . . ?
C25A C26A H26A 109.5 . . ?
C25A C26A H26B 109.5 . . ?
H26A C26A H26B 109.5 . . ?
C25A C26A H26C 109.5 . . ?
H26A C26A H26C 109.5 . . ?
H26B C26A H26C 109.5 . . ?
C8A C27A C28A 113.31(10) . . ?
C8A C27A H27A 108.9 . . ?
C28A C27A H27A 108.9 . . ?
C8A C27A H27B 108.9 . . ?
C28A C27A H27B 108.9 . . ?
H27A C27A H27B 107.7 . . ?
C27A C28A H28A 109.5 . . ?
C27A C28A H28B 109.5 . . ?
H28A C28A H28B 109.5 . . ?
C27A C28A H28C 109.5 . . ?
H28A C28A H28C 109.5 . . ?
H28B C28A H28C 109.5 . . ?
C30A C29A C13A 114.05(11) . . ?
C30A C29A H29A 108.7 . . ?
C13A C29A H29A 108.7 . . ?
C30A C29A H29B 108.7 . . ?
C13A C29A H29B 108.7 . . ?
H29A C29A H29B 107.6 . . ?
C29A C30A H30A 109.5 . . ?
C29A C30A H30B 109.5 . . ?
H30A C30A H30B 109.5 . . ?
C29A C30A H30C 109.5 . . ?
H30A C30A H30C 109.5 . . ?
H30B C30A H30C 109.5 . . ?
C32A C31A C13A 116.03(11) . . ?
C32A C31A H31A 108.3 . . ?
C13A C31A H31A 108.3 . . ?
C32A C31A H31B 108.3 . . ?
C13A C31A H31B 108.3 . . ?
H31A C31A H31B 107.4 . . ?
C31A C32A H32A 109.5 . . ?
C31A C32A H32B 109.5 . . ?
H32A C32A H32B 109.5 . . ?
C31A C32A H32C 109.5 . . ?
H32A C32A H32C 109.5 . . ?
H32B C32A H32C 109.5 . . ?
C17A C33A C34A 112.56(11) . . ?
C17A C33A H33A 109.1 . . ?
C34A C33A H33A 109.1 . . ?
C17A C33A H33B 109.1 . . ?
C34A C33A H33B 109.1 . . ?
H33A C33A H33B 107.8 . . ?
C33A C34A H34A 109.5 . . ?
C33A C34A H34B 109.5 . . ?
H34A C34A H34B 109.5 . . ?
C33A C34A H34C 109.5 . . ?
H34A C34A H34C 109.5 . . ?
H34B C34A H34C 109.5 . . ?
C18A C35A C36A 113.95(10) . . ?
C18A C35A H35A 108.8 . . ?
C36A C35A H35A 108.8 . . ?
C18A C35A H35B 108.8 . . ?
C36A C35A H35B 108.8 . . ?
H35A C35A H35B 107.7 . . ?
C35A C36A H36A 109.5 . . ?
C35A C36A H36B 109.5 . . ?
H36A C36A H36B 109.5 . . ?
C35A C36A H36C 109.5 . . ?
H36A C36A H36C 109.5 . . ?
H36B C36A H36C 109.5 . . ?
C10B O2B H2BO 109.5 . . ?
C4B N1B C1B 108.63(10) . . ?
C6B N2B C9B 110.13(10) . . ?
C6B N2B H2B 124.9 . . ?
C9B N2B H2B 124.9 . . ?
N1B C1B C10B 127.58(11) . 2_756 ?
N1B C1B C2B 111.24(10) . . ?
C10B C1B C2B 121.17(11) 2_756 . ?
O1B C2B C1B 127.17(12) . . ?
O1B C2B C3B 126.34(12) . . ?
C1B C2B C3B 106.48(10) . . ?
C2B C3B C4B 99.98(10) . . ?
C2B C3B C13B 111.79(11) . . ?
C4B C3B C13B 114.16(10) . . ?
C2B C3B C11B 109.66(10) . . ?
C4B C3B C11B 112.05(10) . . ?
C13B C3B C11B 108.94(10) . . ?
N1B C4B C5B 125.10(11) . . ?
N1B C4B C3B 113.64(10) . . ?
C5B C4B C3B 121.25(11) . . ?
C4B C5B C6B 129.20(12) . . ?
C4B C5B H5B 115.4 . . ?
C6B C5B H5B 115.4 . . ?
N2B C6B C5B 126.57(11) . . ?
N2B C6B C7B 107.14(11) . . ?
C5B C6B C7B 126.29(11) . . ?
C8B C7B C6B 108.21(11) . . ?
C8B C7B C15B 127.74(12) . . ?
C6B C7B C15B 124.02(12) . . ?
C7B C8B C9B 107.13(11) . . ?
C7B C8B C17B 126.07(11) . . ?
C9B C8B C17B 126.80(12) . . ?
N2B C9B C10B 123.60(10) . . ?
N2B C9B C8B 107.38(11) . . ?
C10B C9B C8B 129.02(11) . . ?
O2B C10B C9B 117.80(13) . . ?
O2B C10B C1B 115.49(13) . 2_756 ?
C9B C10B C1B 126.71(11) . 2_756 ?
C9B C10B H10B 116.6 . . ?
C1B C10B H10B 116.6 2_756 . ?
C12B C11B C3B 115.38(11) . . ?
C12B C11B H11A 108.4 . . ?
C3B C11B H11A 108.4 . . ?
C12B C11B H11B 108.4 . . ?
C3B C11B H11B 108.4 . . ?
H11A C11B H11B 107.5 . . ?
C11B C12B H12A 109.5 . . ?
C11B C12B H12B 109.5 . . ?
H12A C12B H12B 109.5 . . ?
C11B C12B H12C 109.5 . . ?
H12A C12B H12C 109.5 . . ?
H12B C12B H12C 109.5 . . ?
C14B C13B C3B 114.84(11) . . ?
C14B C13B H13A 108.6 . . ?
C3B C13B H13A 108.6 . . ?
C14B C13B H13B 108.6 . . ?
C3B C13B H13B 108.6 . . ?
H13A C13B H13B 107.5 . . ?
C13B C14B H14A 109.5 . . ?
C13B C14B H14B 109.5 . . ?
H14A C14B H14B 109.5 . . ?
C13B C14B H14C 109.5 . . ?
H14A C14B H14C 109.5 . . ?
H14B C14B H14C 109.5 . . ?
C7B C15B C16B 113.23(11) . . ?
C7B C15B H15B 108.9 . . ?
C16B C15B H15B 108.9 . . ?
C7B C15B H15C 108.9 . . ?
C16B C15B H15C 108.9 . . ?
H15B C15B H15C 107.7 . . ?
C15B C16B H16A 109.5 . . ?
C15B C16B H16B 109.5 . . ?
H16A C16B H16B 109.5 . . ?
C15B C16B H16C 109.5 . . ?
H16A C16B H16C 109.5 . . ?
H16B C16B H16C 109.5 . . ?
C8B C17B C18B 113.63(11) . . ?
C8B C17B H17A 108.8 . . ?
C18B C17B H17A 108.8 . . ?
C8B C17B H17B 108.8 . . ?
C18B C17B H17B 108.8 . . ?
H17A C17B H17B 107.7 . . ?
C17B C18B H18A 109.5 . . ?
C17B C18B H18B 109.5 . . ?
H18A C18B H18B 109.5 . . ?
C17B C18B H18C 109.5 . . ?
H18A C18B H18C 109.5 . . ?
H18B C18B H18C 109.5 . . ?

loop_
_geom_bond_atom_site_label_1
_geom_bond_atom_site_label_2
_geom_bond_distance
_geom_bond_site_symmetry_2
_geom_bond_publ_flag
O1A C2A 1.2272(15) . ?
O2A C12A 1.2248(15) . ?
O3A C10A 1.3568(19) . ?
O3A H3AO 0.8400 . ?
O4A C20A 1.3542(19) . ?
O4A H4AO 0.8400 . ?
N1A C4A 1.3475(15) . ?
N1A C1A 1.3717(14) . ?
N2A C6A 1.3683(15) . ?
N2A C9A 1.3734(14) . ?
N2A H2A 0.8800 . ?
N3A C14A 1.3543(15) . ?
N3A C11A 1.3695(14) . ?
N4A C16A 1.3671(15) . ?
N4A C19A 1.3751(14) . ?
N4A H4A 0.8800 . ?
C1A C20A 1.3983(16) . ?
C1A C2A 1.4709(17) . ?
C2A C3A 1.5203(16) . ?
C3A C4A 1.5190(16) . ?
C3A C21A 1.5423(17) . ?
C3A C23A 1.5429(17) . ?
C4A C5A 1.3919(16) . ?
C5A C6A 1.3912(17) . ?
C5A H5A 0.9500 . ?
C6A C7A 1.4336(15) . ?
C7A C8A 1.3787(17) . ?
C7A C25A 1.4973(16) . ?
C8A C9A 1.4358(15) . ?
C8A C27A 1.4997(16) . ?
C9A C10A 1.3917(17) . ?
C10A C11A 1.4007(16) . ?
C10A H10A 0.9500 . ?
C11A C12A 1.4687(16) . ?
C12A C13A 1.5176(16) . ?
C13A C14A 1.5219(16) . ?
C13A C29A 1.5353(17) . ?
C13A C31A 1.5589(18) . ?
C14A C15A 1.3924(16) . ?
C15A C16A 1.3967(17) . ?
C15A H15A 0.9500 . ?
C16A C17A 1.4332(15) . ?
C17A C18A 1.3779(17) . ?
C17A C33A 1.4982(16) . ?
C18A C19A 1.4332(15) . ?
C18A C35A 1.5009(16) . ?
C19A C20A 1.3976(17) . ?
C20A H20A 0.9500 . ?
C21A C22A 1.5178(19) . ?
C21A H21A 0.9900 . ?
C21A H21B 0.9900 . ?
C22A H22A 0.9800 . ?
C22A H22B 0.9800 . ?
C22A H22C 0.9800 . ?
C23A C24A 1.5159(19) . ?
C23A H23A 0.9900 . ?
C23A H23B 0.9900 . ?
C24A H24A 0.9800 . ?
C24A H24B 0.9800 . ?
C24A H24C 0.9800 . ?
C25A C26A 1.5308(18) . ?
C25A H25A 0.9900 . ?
C25A H25B 0.9900 . ?
C26A H26A 0.9800 . ?
C26A H26B 0.9800 . ?
C26A H26C 0.9800 . ?
C27A C28A 1.5279(18) . ?
C27A H27A 0.9900 . ?
C27A H27B 0.9900 . ?
C28A H28A 0.9800 . ?
C28A H28B 0.9800 . ?
C28A H28C 0.9800 . ?
C29A C30A 1.520(2) . ?
C29A H29A 0.9900 . ?
C29A H29B 0.9900 . ?
C30A H30A 0.9800 . ?
C30A H30B 0.9800 . ?
C30A H30C 0.9800 . ?
C31A C32A 1.5167(19) . ?
C31A H31A 0.9900 . ?
C31A H31B 0.9900 . ?
C32A H32A 0.9800 . ?
C32A H32B 0.9800 . ?
C32A H32C 0.9800 . ?
C33A C34A 1.5245(19) . ?
C33A H33A 0.9900 . ?
C33A H33B 0.9900 . ?
C34A H34A 0.9800 . ?
C34A H34B 0.9800 . ?
C34A H34C 0.9800 . ?
C35A C36A 1.5276(18) . ?
C35A H35A 0.9900 . ?
C35A H35B 0.9900 . ?
C36A H36A 0.9800 . ?
C36A H36B 0.9800 . ?
C36A H36C 0.9800 . ?
O1B C2B 1.2261(15) . ?
O2B C10B 1.342(2) . ?
O2B H2BO 0.8400 . ?
N1B C4B 1.3500(15) . ?
N1B C1B 1.3658(15) . ?
N2B C6B 1.3679(15) . ?
N2B C9B 1.3782(15) . ?
N2B H2B 0.8800 . ?
C1B C10B 1.4003(17) 2_756 ?
C1B C2B 1.4740(17) . ?
C2B C3B 1.5215(18) . ?
C3B C4B 1.5246(17) . ?
C3B C13B 1.5429(18) . ?
C3B C11B 1.5491(17) . ?
C4B C5B 1.3890(17) . ?
C5B C6B 1.3961(18) . ?
C5B H5B 0.9500 . ?
C6B C7B 1.4316(16) . ?
C7B C8B 1.3812(19) . ?
C7B C15B 1.4982(17) . ?
C8B C9B 1.4342(16) . ?
C8B C17B 1.5002(17) . ?
C9B C10B 1.3948(18) . ?
C10B H10B 0.9500 . ?
C11B C12B 1.5148(19) . ?
C11B H11A 0.9900 . ?
C11B H11B 0.9900 . ?
C12B H12A 0.9800 . ?
C12B H12B 0.9800 . ?
C12B H12C 0.9800 . ?
C13B C14B 1.5176(19) . ?
C13B H13A 0.9900 . ?
C13B H13B 0.9900 . ?
C14B H14A 0.9800 . ?
C14B H14B 0.9800 . ?
C14B H14C 0.9800 . ?
C15B C16B 1.5275(19) . ?
C15B H15B 0.9900 . ?
C15B H15C 0.9900 . ?
C16B H16A 0.9800 . ?
C16B H16B 0.9800 . ?
C16B H16C 0.9800 . ?
C17B C18B 1.516(2) . ?
C17B H17A 0.9900 . ?
C17B H17B 0.9900 . ?
C18B H18A 0.9800 . ?
C18B H18B 0.9800 . ?
C18B H18C 0.9800 . ?

loop_
_geom_hbond_atom_site_label_D
_geom_hbond_atom_site_label_H
_geom_hbond_atom_site_label_A
_geom_hbond_distance_DH
_geom_hbond_distance_HA
_geom_hbond_distance_DA
_geom_hbond_angle_DHA
_geom_hbond_site_symmetry_A
_geom_hbond_publ_flag
O3A^a H3AO^a O2A 0.84 1.78 2.559(2) 153.7 . yes
O4A^b H4AO^b O1A 0.84 1.81 2.581(2) 152.4 . yes
N2A H2A N1A 0.88 2.47 2.9942(14) 118.9 . yes
N2A H2A N3A 0.88 2.35 2.9276(14) 123.3 . yes
N4A H4A N1A 0.88 2.35 2.9269(14) 123.1 . yes
N4A H4A N3A 0.88 2.46 2.9919(14) 119.0 . yes
O2B^a H2BO^a O1B 0.84 1.80 2.580(2) 154.3 2_756 yes
N2B H2B N1B 0.88 2.48 3.0083(14) 118.8 . yes
N2B H2B N1B 0.88 2.35 2.9245(14) 123.0 2_756 yes

loop_
_geom_torsion_atom_site_label_1
_geom_torsion_atom_site_label_2
_geom_torsion_atom_site_label_3
_geom_torsion_atom_site_label_4
_geom_torsion
_geom_torsion_site_symmetry_1
_geom_torsion_site_symmetry_2
_geom_torsion_site_symmetry_3
_geom_torsion_site_symmetry_4
_geom_torsion_publ_flag
C4A N1A C1A C20A 178.95(11) . . . . ?
C4A N1A C1A C2A 0.19(13) . . . . ?
N1A C1A C2A O1A 179.10(12) . . . . ?
C20A C1A C2A O1A 0.2(2) . . . . ?
N1A C1A C2A C3A -0.14(13) . . . . ?
C20A C1A C2A C3A -179.00(10) . . . . ?
O1A C2A C3A C4A -179.21(12) . . . . ?
C1A C2A C3A C4A 0.05(12) . . . . ?
O1A C2A C3A C21A -61.02(16) . . . . ?
C1A C2A C3A C21A 118.23(11) . . . . ?
O1A C2A C3A C23A 60.08(16) . . . . ?
C1A C2A C3A C23A -120.67(11) . . . . ?
C1A N1A C4A C5A -178.62(11) . . . . ?
C1A N1A C4A C3A -0.16(13) . . . . ?
C2A C3A C4A N1A 0.07(13) . . . . ?
C21A C3A C4A N1A -116.65(11) . . . . ?
C23A C3A C4A N1A 118.46(11) . . . . ?
C2A C3A C4A C5A 178.60(10) . . . . ?
C21A C3A C4A C5A 61.89(14) . . . . ?
C23A C3A C4A C5A -63.00(15) . . . . ?
N1A C4A C5A C6A -0.3(2) . . . . ?
C3A C4A C5A C6A -178.67(11) . . . . ?
C9A N2A C6A C5A -178.05(11) . . . . ?
C9A N2A C6A C7A 0.95(12) . . . . ?
C4A C5A C6A N2A -1.0(2) . . . . ?
C4A C5A C6A C7A -179.85(11) . . . . ?
N2A C6A C7A C8A -1.10(13) . . . . ?
C5A C6A C7A C8A 177.90(11) . . . . ?
N2A C6A C7A C25A 176.33(10) . . . . ?
C5A C6A C7A C25A -4.67(19) . . . . ?
C6A C7A C8A C9A 0.82(13) . . . . ?
C25A C7A C8A C9A -176.43(11) . . . . ?
C6A C7A C8A C27A -179.48(11) . . . . ?
C25A C7A C8A C27A 3.3(2) . . . . ?
C6A N2A C9A C10A 179.35(10) . . . . ?
C6A N2A C9A C8A -0.45(13) . . . . ?
C7A C8A C9A N2A -0.25(13) . . . . ?
C27A C8A C9A N2A -179.95(10) . . . . ?
C7A C8A C9A C10A 179.96(11) . . . . ?
C27A C8A C9A C10A 0.3(2) . . . . ?
N2A C9A C10A O3A -177.56(13) . . . . ?
C8A C9A C10A O3A 2.2(2) . . . . ?
N2A C9A C10A C11A 2.15(19) . . . . ?
C8A C9A C10A C11A -178.09(11) . . . . ?
C14A N3A C11A C10A 178.82(11) . . . . ?
C14A N3A C11A C12A -1.70(13) . . . . ?
O3A C10A C11A N3A 178.21(13) . . . . ?
C9A C10A C11A N3A -1.5(2) . . . . ?
O3A C10A C11A C12A -1.23(18) . . . . ?
C9A C10A C11A C12A 179.05(11) . . . . ?
N3A C11A C12A O2A -174.86(12) . . . . ?
C10A C11A C12A O2A 4.7(2) . . . . ?
N3A C11A C12A C13A 6.69(13) . . . . ?
C10A C11A C12A C13A -173.79(10) . . . . ?
O2A C12A C13A C14A 173.42(12) . . . . ?
C11A C12A C13A C14A -8.11(12) . . . . ?
O2A C12A C13A C29A 50.97(17) . . . . ?
C11A C12A C13A C29A -130.57(11) . . . . ?
O2A C12A C13A C31A -70.90(16) . . . . ?
C11A C12A C13A C31A 107.57(11) . . . . ?
C11A N3A C14A C15A 175.99(11) . . . . ?
C11A N3A C14A C13A -4.17(13) . . . . ?
C12A C13A C14A N3A 7.81(13) . . . . ?
C29A C13A C14A N3A 127.83(11) . . . . ?
C31A C13A C14A N3A -102.18(12) . . . . ?
C12A C13A C14A C15A -172.34(11) . . . . ?
C29A C13A C14A C15A -52.32(16) . . . . ?
C31A C13A C14A C15A 77.66(14) . . . . ?
N3A C14A C15A C16A 3.6(2) . . . . ?
C13A C14A C15A C16A -176.27(11) . . . . ?
C19A N4A C16A C15A 178.02(11) . . . . ?
C19A N4A C16A C17A -0.36(13) . . . . ?
C14A C15A C16A N4A 0.0(2) . . . . ?
C14A C15A C16A C17A 178.06(11) . . . . ?
N4A C16A C17A C18A 0.65(13) . . . . ?
C15A C16A C17A C18A -177.74(11) . . . . ?
N4A C16A C17A C33A -177.50(10) . . . . ?
C15A C16A C17A C33A 4.12(19) . . . . ?
C16A C17A C18A C19A -0.68(13) . . . . ?
C33A C17A C18A C19A 177.41(11) . . . . ?
C16A C17A C18A C35A 179.22(11) . . . . ?
C33A C17A C18A C35A -2.7(2) . . . . ?
C16A N4A C19A C20A 179.44(11) . . . . ?
C16A N4A C19A C18A -0.05(13) . . . . ?
C17A C18A C19A N4A 0.46(13) . . . . ?
C35A C18A C19A N4A -179.43(10) . . . . ?
C17A C18A C19A C20A -178.99(12) . . . . ?
C35A C18A C19A C20A 1.1(2) . . . . ?
N4A C19A C20A O4A 177.90(13) . . . . ?
C18A C19A C20A O4A -2.7(2) . . . . ?
N4A C19A C20A C1A -1.02(19) . . . . ?
C18A C19A C20A C1A 178.36(11) . . . . ?
N1A C1A C20A O4A -177.48(13) . . . . ?
C2A C1A C20A O4A 1.18(18) . . . . ?
N1A C1A C20A C19A 1.5(2) . . . . ?
C2A C1A C20A C19A -179.89(11) . . . . ?
C4A C3A C21A C22A 52.63(14) . . . . ?
C2A C3A C21A C22A -57.75(14) . . . . ?
C23A C3A C21A C22A -179.85(11) . . . . ?
C4A C3A C23A C24A -47.86(15) . . . . ?
C2A C3A C23A C24A 64.06(14) . . . . ?
C21A C3A C23A C24A -174.28(11) . . . . ?
C8A C7A C25A C26A 99.35(15) . . . . ?
C6A C7A C25A C26A -77.52(15) . . . . ?
C7A C8A C27A C28A -97.33(15) . . . . ?
C9A C8A C27A C28A 82.31(15) . . . . ?
C12A C13A C29A C30A 59.24(14) . . . . ?
C14A C13A C29A C30A -54.14(15) . . . . ?
C31A C13A C29A C30A 176.28(11) . . . . ?
C12A C13A C31A C32A 172.44(12) . . . . ?
C14A C13A C31A C32A -80.28(15) . . . . ?
C29A C13A C31A C32A 51.07(16) . . . . ?
C18A C17A C33A C34A -89.00(16) . . . . ?
C16A C17A C33A C34A 88.79(15) . . . . ?
C17A C18A C35A C36A 98.90(15) . . . . ?
C19A C18A C35A C36A -81.22(15) . . . . ?
C4B N1B C1B C10B 179.64(12) . . . 2_756 ?
C4B N1B C1B C2B 0.45(14) . . . . ?
N1B C1B C2B O1B 179.88(12) . . . . ?
C10B C1B C2B O1B 0.6(2) 2_756 . . . ?
N1B C1B C2B C3B 0.76(14) . . . . ?
C10B C1B C2B C3B -178.49(11) 2_756 . . . ?
O1B C2B C3B C4B 179.41(12) . . . . ?
C1B C2B C3B C4B -1.47(12) . . . . ?
O1B C2B C3B C13B 58.22(17) . . . . ?
C1B C2B C3B C13B -122.66(11) . . . . ?
O1B C2B C3B C11B -62.71(16) . . . . ?
C1B C2B C3B C11B 116.41(11) . . . . ?
C1B N1B C4B C5B 179.70(11) . . . . ?
C1B N1B C4B C3B -1.53(14) . . . . ?
C2B C3B C4B N1B 1.88(13) . . . . ?
C13B C3B C4B N1B 121.35(12) . . . . ?
C11B C3B C4B N1B -114.21(12) . . . . ?
C2B C3B C4B C5B -179.30(11) . . . . ?
C13B C3B C4B C5B -59.83(15) . . . . ?
C11B C3B C4B C5B 64.61(15) . . . . ?
N1B C4B C5B C6B 0.9(2) . . . . ?
C3B C4B C5B C6B -177.76(12) . . . . ?
C9B N2B C6B C5B 179.56(11) . . . . ?
C9B N2B C6B C7B 0.05(13) . . . . ?
C4B C5B C6B N2B 0.4(2) . . . . ?
C4B C5B C6B C7B 179.79(12) . . . . ?
N2B C6B C7B C8B -0.05(13) . . . . ?
C5B C6B C7B C8B -179.57(11) . . . . ?
N2B C6B C7B C15B 178.36(11) . . . . ?
C5B C6B C7B C15B -1.15(19) . . . . ?
C6B C7B C8B C9B 0.03(13) . . . . ?
C15B C7B C8B C9B -178.31(11) . . . . ?
C6B C7B C8B C17B -179.92(11) . . . . ?
C15B C7B C8B C17B 1.7(2) . . . . ?
C6B N2B C9B C10B 179.82(11) . . . . ?
C6B N2B C9B C8B -0.03(13) . . . . ?
C7B C8B C9B N2B 0.00(13) . . . . ?
C17B C8B C9B N2B 179.95(11) . . . . ?
C7B C8B C9B C10B -179.84(12) . . . . ?
C17B C8B C9B C10B 0.1(2) . . . . ?
N2B C9B C10B O2B 178.83(13) . . . . ?
C8B C9B C10B O2B -1.4(2) . . . . ?
N2B C9B C10B C1B -0.3(2) . . . 2_756 ?
C8B C9B C10B C1B 179.48(12) . . . 2_756 ?
C2B C3B C11B C12B -55.36(15) . . . . ?
C4B C3B C11B C12B 54.72(15) . . . . ?
C13B C3B C11B C12B -177.99(12) . . . . ?
C2B C3B C13B C14B 53.98(15) . . . . ?
C4B C3B C13B C14B -58.59(16) . . . . ?
C11B C3B C13B C14B 175.33(12) . . . . ?
C8B C7B C15B C16B 97.23(16) . . . . ?
C6B C7B C15B C16B -80.87(16) . . . . ?
C7B C8B C17B C18B -86.73(17) . . . . ?
C9B C8B C17B C18B 93.33(17) . . . . ?
